data_4328025
loop_
_publ_author_name
'Margaret A. Goodman'
'Alexander Y. Nazarenko'
'Barbara J. Casavant'
'Zhanjie Li'
'William W. Brennessel'
'Michael J. DeMarco'
'Gen Long'
'M. Scott Goodman'

_publ_section_title
;
 Tris(5-methylpyrazolyl)methane: Synthesis and Properties of Its Iron(II)
 Complex
;
_journal_name_full 'Inorganic Chemistry'
_journal_page_first 1084
_journal_page_last 1093
_journal_paper_doi 10.1021/ic2022038
_journal_volume 51
_journal_year 2012
_chemical_formula_moiety 'C26 H32 Fe N12, 2(B F4)'
_chemical_formula_sum 'C26 H32 B2 F8 Fe N12'
_chemical_formula_weight 742.11
_chemical_name_systematic
; 
 bis(tris(5-methylpyrazolylmethane))iron(II) tetrafluoroborate 
;
_space_group_IT_number 148
_symmetry_cell_setting trigonal
_symmetry_space_group_name_Hall '-R 3'
_symmetry_space_group_name_H-M 'R -3 :H'
_atom_sites_solution_hydrogens geom
_atom_sites_solution_primary direct
_atom_sites_solution_secondary difmap
_audit_creation_method SHELXL-97
_cell_angle_alpha 90.00
_cell_angle_beta 90.00
_cell_angle_gamma 120.00
_cell_formula_units_Z 3
_cell_length_a 11.1820(9)
_cell_length_b 11.1820(9)
_cell_length_c 21.578(3)
_cell_measurement_reflns_used 2409
_cell_measurement_temperature 293(2)
_cell_measurement_theta_max 29.22
_cell_measurement_theta_min 2.31
_cell_volume 2336.6(4)
_computing_cell_refinement 'SAINT (Bruker, 2007)'
_computing_data_collection 'APEX2 (Bruker, 2007)'
_computing_data_reduction 'SAINT (Bruker, 2007)'
_computing_molecular_graphics 'SHELXTL (Sheldrick, 2008)'
_computing_publication_material 'SHELXTL (Sheldrick, 2008)'
_computing_structure_refinement 'SHELXL-97 (Sheldrick, 2008)'
_computing_structure_solution 'SIR97 (Altomare et al., 1999)'
_diffrn_ambient_temperature 293(2)
_diffrn_measured_fraction_theta_full 1.000
_diffrn_measured_fraction_theta_max 1.000
_diffrn_measurement_device_type 'Bruker SMART APEX II CCD Platform'
_diffrn_measurement_method 'area detector, \w scans per \f'
_diffrn_radiation_monochromator graphite
_diffrn_radiation_source 'fine-focus sealed tube'
_diffrn_radiation_type MoK\a
_diffrn_radiation_wavelength 0.71073
_diffrn_reflns_av_R_equivalents 0.0329
_diffrn_reflns_av_sigmaI/netI 0.0258
_diffrn_reflns_limit_h_max 14
_diffrn_reflns_limit_h_min -14
_diffrn_reflns_limit_k_max 14
_diffrn_reflns_limit_k_min -14
_diffrn_reflns_limit_l_max 28
_diffrn_reflns_limit_l_min -24
_diffrn_reflns_number 6265
_diffrn_reflns_theta_full 27.99
_diffrn_reflns_theta_max 27.99
_diffrn_reflns_theta_min 2.31
_exptl_absorpt_coefficient_mu 0.574
_exptl_absorpt_correction_T_max 0.99
_exptl_absorpt_correction_T_min 0.91
_exptl_absorpt_correction_type multi-scan
_exptl_absorpt_process_details 'SADABS (Sheldrick, 2007)'
_exptl_crystal_colour colourless
_exptl_crystal_density_diffrn 1.582
_exptl_crystal_description plate
_exptl_crystal_F_000 1140
_exptl_crystal_size_max 0.16
_exptl_crystal_size_mid 0.14
_exptl_crystal_size_min 0.02
_refine_diff_density_max 0.303
_refine_diff_density_min -0.234
_refine_diff_density_rms 0.041
_refine_ls_extinction_method none
_refine_ls_goodness_of_fit_ref 1.046
_refine_ls_hydrogen_treatment constr
_refine_ls_matrix_type full
_refine_ls_number_parameters 92
_refine_ls_number_reflns 1265
_refine_ls_number_restraints 6
_refine_ls_restrained_S_all 1.044
_refine_ls_R_factor_all 0.0585
_refine_ls_R_factor_gt 0.0395
_refine_ls_shift/su_max 0.000
_refine_ls_shift/su_mean 0.000
_refine_ls_structure_factor_coef Fsqd
_refine_ls_weighting_details 'calc w=1/[\s^2^(Fo^2^)+(0.0437P)^2^+1.6803P] where P=(Fo^2^+2Fc^2^)/3'
_refine_ls_weighting_scheme calc
_refine_ls_wR_factor_gt 0.0918
_refine_ls_wR_factor_ref 0.0983
_reflns_number_gt 969
_reflns_number_total 1265
_reflns_threshold_expression >2sigma(I)
_cod_data_source_file ic2022038_si_002_4.cif
_cod_data_source_block r6
_cod_original_cell_volume 2336.6(6)
_cod_original_sg_symbol_H-M 'R -3'
_cod_database_code 4328025

loop_
_symmetry_equiv_pos_as_xyz
'x, y, z'
'-y, x-y, z'
'-x+y, -x, z'
'x+2/3, y+1/3, z+1/3'
'-y+2/3, x-y+1/3, z+1/3'
'-x+y+2/3, -x+1/3, z+1/3'
'x+1/3, y+2/3, z+2/3'
'-y+1/3, x-y+2/3, z+2/3'
'-x+y+1/3, -x+2/3, z+2/3'
'-x, -y, -z'
'y, -x+y, -z'
'x-y, x, -z'
'-x+2/3, -y+1/3, -z+1/3'
'y+2/3, -x+y+1/3, -z+1/3'
'x-y+2/3, x+1/3, -z+1/3'
'-x+1/3, -y+2/3, -z+2/3'
'y+1/3, -x+y+2/3, -z+2/3'
'x-y+1/3, x+2/3, -z+2/3'

loop_
_atom_site_label
_atom_site_type_symbol
_atom_site_fract_x
_atom_site_fract_y
_atom_site_fract_z
_atom_site_U_iso_or_equiv
_atom_site_adp_type
_atom_site_occupancy
_atom_site_symmetry_multiplicity
_atom_site_calc_flag
_atom_site_refinement_flags
_atom_site_disorder_group
Fe1 Fe 0.0000 0.0000 0.5000 0.0427(2) Uani 1 6 d S .
N1 N 0.04170(19) 0.16083(17) 0.55997(7) 0.0539(4) Uani 1 1 d . .
N2 N 0.02282(16) 0.13229(16) 0.62209(7) 0.0469(4) Uani 1 1 d . .
C1 C 0.0000 0.0000 0.64336(14) 0.0444(7) Uani 1 3 d S .
H1A H 0.0000 0.0000 0.6888 0.053 Uiso 1 3 calc SR .
C2 C 0.0725(2) 0.2907(2) 0.55578(11) 0.0645(6) Uani 1 1 d . .
H2A H 0.0913 0.3394 0.5188 0.077 Uiso 1 1 calc R .
C3 C 0.0732(2) 0.3454(2) 0.61341(11) 0.0655(6) Uani 1 1 d . .
H3A H 0.0927 0.4350 0.6217 0.079 Uiso 1 1 calc R .
C4 C 0.0400(2) 0.2432(2) 0.65554(10) 0.0510(5) Uani 1 1 d . .
C5 C 0.0184(3) 0.2394(3) 0.72396(10) 0.0680(6) Uani 1 1 d . .
H5A H 0.0750 0.2089 0.7442 0.102 Uiso 1 1 calc R .
H5B H -0.0769 0.1767 0.7333 0.102 Uiso 1 1 calc R .
H5C H 0.0434 0.3301 0.7384 0.102 Uiso 1 1 calc R .
B1 B 0.3333 0.6667 0.7998(3) 0.067(5) Uani 0.638(10) 3 d SPD 1
F1 F 0.3333 0.6667 0.7377(3) 0.127(3) Uani 0.638(10) 3 d SPD 1
F2 F 0.4562(4) 0.6891(8) 0.8201(3) 0.126(3) Uani 0.638(10) 1 d PD 1
B2 B 0.3333 0.6667 0.8091(6) 0.089(12) Uani 0.362(10) 3 d SPD 2
F1A F 0.3333 0.6667 0.8711(6) 0.209(9) Uani 0.362(10) 3 d SPD 2
F2A F 0.4619(7) 0.6981(13) 0.7943(7) 0.160(6) Uani 0.362(10) 1 d PD 2

loop_
_atom_site_aniso_label
_atom_site_aniso_U_11
_atom_site_aniso_U_22
_atom_site_aniso_U_33
_atom_site_aniso_U_23
_atom_site_aniso_U_13
_atom_site_aniso_U_12
Fe1 0.0507(3) 0.0507(3) 0.0269(3) 0.000 0.000 0.02533(14)
N1 0.0701(11) 0.0563(10) 0.0385(9) 0.0068(7) 0.0066(8) 0.0340(9)
N2 0.0577(9) 0.0477(9) 0.0362(8) -0.0002(6) 0.0023(7) 0.0272(8)
C1 0.0510(11) 0.0510(11) 0.0311(15) 0.000 0.000 0.0255(5)
C2 0.0790(15) 0.0566(13) 0.0623(14) 0.0140(10) 0.0089(11) 0.0373(12)
C3 0.0719(15) 0.0513(12) 0.0787(16) 0.0000(11) 0.0066(12) 0.0349(11)
C4 0.0462(10) 0.0524(11) 0.0537(12) -0.0080(9) 0.0005(8) 0.0242(9)
C5 0.0717(15) 0.0678(14) 0.0607(14) -0.0171(11) 0.0049(11) 0.0321(12)
B1 0.064(8) 0.064(8) 0.074(8) 0.000 0.000 0.032(4)
F1 0.152(4) 0.152(4) 0.077(4) 0.000 0.000 0.076(2)
F2 0.088(3) 0.140(4) 0.145(4) -0.049(4) -0.053(3) 0.054(3)
B2 0.08(2) 0.08(2) 0.10(2) 0.000 0.000 0.042(10)
F1A 0.270(14) 0.270(14) 0.087(10) 0.000 0.000 0.135(7)
F2A 0.104(7) 0.109(6) 0.291(16) 0.036(8) 0.102(8) 0.071(5)

loop_
_atom_type_symbol
_atom_type_description
_atom_type_scat_dispersion_real
_atom_type_scat_dispersion_imag
_atom_type_scat_source
C C 0.0033 0.0016 'International Tables Vol C Tables 4.2.6.8 and 6.1.1.4'
H H 0.0000 0.0000 'International Tables Vol C Tables 4.2.6.8 and 6.1.1.4'
B B 0.0013 0.0007 'International Tables Vol C Tables 4.2.6.8 and 6.1.1.4'
N N 0.0061 0.0033 'International Tables Vol C Tables 4.2.6.8 and 6.1.1.4'
F F 0.0171 0.0103 'International Tables Vol C Tables 4.2.6.8 and 6.1.1.4'
Fe Fe 0.3463 0.8444 'International Tables Vol C Tables 4.2.6.8 and 6.1.1.4'

loop_
_geom_angle_atom_site_label_1
_geom_angle_atom_site_label_2
_geom_angle_atom_site_label_3
_geom_angle
_geom_angle_site_symmetry_1
_geom_angle_site_symmetry_3
N1 Fe1 N1 85.08(6) 10_556 12_556
N1 Fe1 N1 180.0 10_556 .
N1 Fe1 N1 94.92(6) 12_556 .
N1 Fe1 N1 94.92(6) 10_556 3
N1 Fe1 N1 180.00(7) 12_556 3
N1 Fe1 N1 85.08(6) . 3
N1 Fe1 N1 94.92(6) 10_556 2
N1 Fe1 N1 94.92(6) 12_556 2
N1 Fe1 N1 85.08(6) . 2
N1 Fe1 N1 85.08(6) 3 2
N1 Fe1 N1 85.08(6) 10_556 11_556
N1 Fe1 N1 85.08(6) 12_556 11_556
N1 Fe1 N1 94.92(6) . 11_556
N1 Fe1 N1 94.92(6) 3 11_556
N1 Fe1 N1 180.0 2 11_556
C2 N1 N2 104.42(17) . .
C2 N1 Fe1 137.37(15) . .
N2 N1 Fe1 117.88(12) . .
C4 N2 N1 111.78(15) . .
C4 N2 C1 129.48(18) . .
N1 N2 C1 118.51(17) . .
N2 C1 N2 110.40(12) 2 .
N2 C1 N2 110.40(12) 2 3
N2 C1 N2 110.40(12) . 3
N2 C1 H1A 108.5 2 .
N2 C1 H1A 108.5 . .
N2 C1 H1A 108.5 3 .
N1 C2 C3 111.5(2) . .
N1 C2 H2A 124.3 . .
C3 C2 H2A 124.3 . .
C4 C3 C2 106.9(2) . .
C4 C3 H3A 126.5 . .
C2 C3 H3A 126.5 . .
C3 C4 N2 105.41(18) . .
C3 C4 C5 131.1(2) . .
N2 C4 C5 123.40(19) . .
C4 C5 H5A 109.5 . .
C4 C5 H5B 109.5 . .
H5A C5 H5B 109.5 . .
C4 C5 H5C 109.5 . .
H5A C5 H5C 109.5 . .
H5B C5 H5C 109.5 . .
F1 B1 F2 109.1(4) . 2_665
F1 B1 F2 109.1(4) . 3_565
F2 B1 F2 109.9(4) 2_665 3_565
F1 B1 F2 109.1(4) . .
F2 B1 F2 109.9(4) 2_665 .
F2 B1 F2 109.9(4) 3_565 .
F2A B2 F2A 114.5(7) 2_665 3_565
F2A B2 F2A 114.5(7) 2_665 .
F2A B2 F2A 114.5(7) 3_565 .
F2A B2 F1A 103.8(9) 2_665 .
F2A B2 F1A 103.8(9) 3_565 .
F2A B2 F1A 103.8(9) . .

loop_
_geom_bond_atom_site_label_1
_geom_bond_atom_site_label_2
_geom_bond_distance
_geom_bond_site_symmetry_2
Fe1 N1 2.0707(16) 10_556
Fe1 N1 2.0707(16) 12_556
Fe1 N1 2.0707(17) .
N1 C2 1.317(3) .
N1 N2 1.370(2) .
N2 C4 1.363(2) .
N2 C1 1.4445(18) .
C1 H1A 0.9800 .
C2 C3 1.384(3) .
C2 H2A 0.9300 .
C3 C4 1.358(3) .
C3 H3A 0.9300 .
C4 C5 1.493(3) .
C5 H5A 0.9600 .
C5 H5B 0.9600 .
C5 H5C 0.9600 .
B1 F1 1.341(4) .
B1 F2 1.341(3) .
B2 F2A 1.337(4) .
B2 F1A 1.338(5) .

loop_
_geom_torsion_atom_site_label_1
_geom_torsion_atom_site_label_2
_geom_torsion_atom_site_label_3
_geom_torsion_atom_site_label_4
_geom_torsion
_geom_torsion_site_symmetry_1
_geom_torsion_site_symmetry_4
N1 Fe1 N1 C2 -40.7(3) 12_556 .
N1 Fe1 N1 C2 139.3(3) 3 .
N1 Fe1 N1 C2 -135.3(3) 2 .
N1 Fe1 N1 C2 44.7(3) 11_556 .
N1 Fe1 N1 N2 131.40(11) 12_556 .
N1 Fe1 N1 N2 -48.60(11) 3 .
N1 Fe1 N1 N2 36.87(11) 2 .
N1 Fe1 N1 N2 -143.13(11) 11_556 .
C2 N1 N2 C4 0.8(2) . .
Fe1 N1 N2 C4 -173.68(13) . .
C2 N1 N2 C1 -174.29(15) . .
Fe1 N1 N2 C1 11.2(2) . .
C4 N2 C1 N2 117.7(3) . 2
N1 N2 C1 N2 -68.1(2) . 2
C4 N2 C1 N2 -119.9(3) . 3
N1 N2 C1 N2 54.2(2) . 3
N2 N1 C2 C3 -0.2(3) . .
Fe1 N1 C2 C3 172.61(17) . .
N1 C2 C3 C4 -0.5(3) . .
C2 C3 C4 N2 0.9(2) . .
C2 C3 C4 C5 -176.6(2) . .
N1 N2 C4 C3 -1.1(2) . .
C1 N2 C4 C3 173.32(16) . .
N1 N2 C4 C5 176.69(18) . .
C1 N2 C4 C5 -8.9(3) . .
